data_4061791
_journal_name_full Organometallics
_journal_paper_doi 10.1021/om050683x
_journal_year 2005
_chemical_formula_sum 'C26 H58 B10 Li4 O5'
_chemical_formula_weight 586.58
_space_group_IT_number 2
_symmetry_cell_setting triclinic
_symmetry_space_group_name_Hall '-P 1'
_symmetry_space_group_name_H-M 'P -1'
_cell_angle_alpha 115.7980(10)
_cell_angle_beta 103.9120(10)
_cell_angle_gamma 95.7920(10)
_cell_formula_units_Z 2
_cell_length_a 10.9519(6)
_cell_length_b 13.0868(7)
_cell_length_c 14.9986(8)
_cell_measurement_temperature 293(2)
_cell_volume 1825.95(17)
_diffrn_ambient_temperature 293(2)
_exptl_crystal_density_diffrn 1.067
_cod_database_code 4061791

loop_
_symmetry_equiv_pos_as_xyz
'x, y, z'
'-x, -y, -z'

loop_
_atom_site_label
_atom_site_type_symbol
_atom_site_fract_x
_atom_site_fract_y
_atom_site_fract_z
_atom_site_U_iso_or_equiv
_atom_site_adp_type
_atom_site_occupancy
_atom_site_symmetry_multiplicity
_atom_site_calc_flag
_atom_site_refinement_flags
_atom_site_disorder_assembly
_atom_site_disorder_group
C1 C 0.0368(3) 0.0153(2) 0.2393(2) 0.0356(7) Uani 1 1 d . . .
C2 C 0.1799(3) 0.0593(2) 0.2459(2) 0.0343(7) Uani 1 1 d . . .
C11 C 0.2665(3) -0.0211(3) 0.2582(2) 0.0475(8) Uani 1 1 d . . .
H11A H 0.3490 0.0029 0.2514 0.057 Uiso 1 1 calc R . .
H11B H 0.2827 -0.0132 0.3277 0.057 Uiso 1 1 calc R . .
C12 C 0.2066(4) -0.1480(3) 0.1779(3) 0.0646(10) Uani 1 1 d . . .
H12A H 0.2600 -0.1961 0.1946 0.077 Uiso 1 1 calc R . .
H12B H 0.2063 -0.1583 0.1098 0.077 Uiso 1 1 calc R . .
C13 C 0.0687(4) -0.1903(3) 0.1724(3) 0.0667(11) Uani 1 1 d . . .
H13A H 0.0119 -0.2186 0.1018 0.080 Uiso 1 1 calc R . .
H13B H 0.0655 -0.2555 0.1871 0.080 Uiso 1 1 calc R . .
C14 C 0.0183(3) -0.0978(3) 0.2472(2) 0.0491(8) Uani 1 1 d . . .
H14A H 0.0631 -0.0810 0.3180 0.059 Uiso 1 1 calc R . .
H14B H -0.0731 -0.1275 0.2324 0.059 Uiso 1 1 calc R . .
C21 C 0.3826(4) 0.1566(4) 0.5705(3) 0.0834(13) Uani 1 1 d . . .
H21A H 0.4032 0.2413 0.6063 0.100 Uiso 1 1 calc R . .
H21B H 0.4284 0.1302 0.5197 0.100 Uiso 1 1 calc R . .
C22 C 0.4178(6) 0.1123(8) 0.6447(6) 0.164(3) Uani 1 1 d . . .
H22A H 0.4733 0.0590 0.6237 0.197 Uiso 1 1 calc R . .
H22B H 0.4653 0.1766 0.7134 0.197 Uiso 1 1 calc R . .
C23 C 0.3072(6) 0.0545(6) 0.6485(5) 0.135(3) Uani 1 1 d . . .
H23A H 0.2910 0.1004 0.7136 0.163 Uiso 1 1 calc R . .
H23B H 0.3171 -0.0205 0.6433 0.163 Uiso 1 1 calc R . .
C24 C 0.2009(5) 0.0386(4) 0.5603(3) 0.0892(15) Uani 1 1 d . . .
H24A H 0.1744 -0.0425 0.5067 0.107 Uiso 1 1 calc R . .
H24B H 0.1273 0.0611 0.5826 0.107 Uiso 1 1 calc R . .
C31 C -0.4551(6) -0.1104(9) 0.0721(4) 0.176(4) Uani 1 1 d . . .
H31A H -0.3824 -0.0911 0.1329 0.211 Uiso 1 1 calc R . .
H31B H -0.5002 -0.0478 0.0887 0.211 Uiso 1 1 calc R . .
C32 C -0.5392(9) -0.2172(10) 0.0405(8) 0.197(4) Uani 1 1 d . . .
H32A H -0.6057 -0.2039 0.0741 0.236 Uiso 1 1 calc R . .
H32B H -0.4917 -0.2674 0.0593 0.236 Uiso 1 1 calc R . .
C33 C -0.5968(7) -0.2707(7) -0.0714(7) 0.150(3) Uani 1 1 d . . .
H33A H -0.6848 -0.2619 -0.0898 0.180 Uiso 1 1 calc R . .
H33B H -0.5976 -0.3532 -0.1040 0.180 Uiso 1 1 calc R . .
C34 C -0.5149(5) -0.2086(6) -0.1029(4) 0.138(3) Uani 1 1 d . . .
H34A H -0.4818 -0.2630 -0.1542 0.165 Uiso 1 1 calc R . .
H34B H -0.5641 -0.1682 -0.1341 0.165 Uiso 1 1 calc R . .
C41 C 0.1419(6) 0.4656(5) 0.1007(4) 0.1032(17) Uani 1 1 d . . .
H41A H 0.0828 0.5048 0.0756 0.124 Uiso 1 1 calc R . .
H41B H 0.0945 0.3875 0.0787 0.124 Uiso 1 1 calc R . .
C42 C 0.2478(10) 0.4599(10) 0.0586(7) 0.230(6) Uani 1 1 d . . .
H42A H 0.2301 0.4829 0.0042 0.275 Uiso 1 1 calc R . .
H42B H 0.2604 0.3811 0.0289 0.275 Uiso 1 1 calc R . .
C43 C 0.3615(8) 0.5393(10) 0.1441(8) 0.186(4) Uani 1 1 d . . .
H43A H 0.4319 0.5003 0.1475 0.223 Uiso 1 1 calc R . .
H43B H 0.3891 0.6059 0.1350 0.223 Uiso 1 1 calc R . .
C44 C 0.3262(6) 0.5759(6) 0.2369(5) 0.123(2) Uani 1 1 d . . .
H44A H 0.3773 0.5502 0.2822 0.148 Uiso 1 1 calc R . .
H44B H 0.3439 0.6605 0.2741 0.148 Uiso 1 1 calc R . .
C51 C -0.0691(9) 0.5989(10) 0.2664(9) 0.248(7) Uani 1 1 d . . .
H51A H -0.0813 0.5455 0.1938 0.298 Uiso 1 1 calc R . .
H51B H -0.0095 0.6705 0.2853 0.298 Uiso 1 1 calc R . .
C52 C -0.1867(7) 0.6240(7) 0.2749(6) 0.149(3) Uani 1 1 d . . .
H52A H -0.2542 0.5818 0.2077 0.179 Uiso 1 1 calc R . .
H52B H -0.1816 0.7070 0.3021 0.179 Uiso 1 1 calc R . .
C53 C -0.2107(7) 0.5849(6) 0.3477(6) 0.142(3) Uani 1 1 d . . .
H53A H -0.2067 0.6510 0.4128 0.170 Uiso 1 1 calc R . .
H53B H -0.2955 0.5323 0.3183 0.170 Uiso 1 1 calc R . .
C54 C -0.1100(6) 0.5251(5) 0.3653(4) 0.1048(18) Uani 1 1 d . . .
H54A H -0.0724 0.5514 0.4394 0.126 Uiso 1 1 calc R . .
H54B H -0.1455 0.4414 0.3301 0.126 Uiso 1 1 calc R . .
C61 C 0.2498(6) 0.6991(4) 0.5114(4) 0.121(2) Uani 1 1 d . . .
H61A H 0.1713 0.6983 0.5306 0.146 Uiso 1 1 calc R . .
H61B H 0.2501 0.7460 0.4761 0.146 Uiso 1 1 calc R . .
C62 C 0.3644(4) 0.7480(4) 0.6051(3) 0.0877(14) Uani 1 1 d . . .
H62A H 0.3434 0.7966 0.6672 0.105 Uiso 1 1 calc R . .
H62B H 0.4335 0.7944 0.5988 0.105 Uiso 1 1 calc R . .
C63 C 0.4023(4) 0.6443(4) 0.6094(3) 0.0799(13) Uani 1 1 d . . .
H63A H 0.3564 0.6184 0.6465 0.096 Uiso 1 1 calc R . .
H63B H 0.4948 0.6602 0.6426 0.096 Uiso 1 1 calc R . .
C64 C 0.3627(4) 0.5559(4) 0.4959(3) 0.0805(12) Uani 1 1 d . . .
H64A H 0.4331 0.5603 0.4680 0.097 Uiso 1 1 calc R . .
H64B H 0.3395 0.4776 0.4868 0.097 Uiso 1 1 calc R . .
O1 O 0.2470(2) 0.1110(2) 0.52084(17) 0.0600(7) Uani 1 1 d . . .
O2 O -0.4128(3) -0.1285(4) -0.01500(19) 0.1101(14) Uani 1 1 d . . .
O3 O 0.1935(3) 0.5285(2) 0.2115(2) 0.0774(8) Uani 1 1 d . . .
O4 O -0.0142(3) 0.5524(2) 0.3244(2) 0.0746(8) Uani 1 1 d . . .
O5 O 0.2551(3) 0.5830(2) 0.4446(2) 0.0777(9) Uani 1 1 d . . .
B3 B 0.2133(3) 0.1243(3) 0.1801(2) 0.0350(8) Uani 1 1 d . . .
B4 B 0.0912(3) 0.1611(3) 0.1094(2) 0.0350(8) Uani 1 1 d . . .
B5 B -0.0697(3) 0.1120(3) 0.1023(2) 0.0361(8) Uani 1 1 d . . .
B6 B -0.0896(3) 0.0305(3) 0.1665(2) 0.0368(8) Uani 1 1 d . . .
B8 B 0.2276(3) 0.1990(3) 0.3159(2) 0.0370(8) Uani 1 1 d . . .
B9 B 0.1811(3) 0.2658(3) 0.2408(3) 0.0396(9) Uani 1 1 d . . .
B10 B 0.0158(3) 0.2566(3) 0.1924(3) 0.0400(8) Uani 1 1 d . . .
B11 B -0.0889(3) 0.1829(3) 0.2293(3) 0.0420(9) Uani 1 1 d . . .
B7 B -0.0211(3) 0.1221(3) 0.3043(3) 0.0397(8) Uani 1 1 d . . .
B12 B 0.0792(3) 0.2586(3) 0.3214(3) 0.0395(8) Uani 1 1 d . . .
Li3 Li 0.1583(5) 0.1230(5) 0.4006(4) 0.0525(14) Uani 1 1 d . . .
Li1 Li 0.0477(4) -0.0334(4) 0.0748(3) 0.0380(11) Uani 1 1 d . . .
Li2 Li -0.2375(5) -0.0719(5) -0.0101(4) 0.0495(13) Uani 1 1 d . . .
Li4 Li 0.1289(6) 0.4698(5) 0.3067(5) 0.0686(17) Uani 1 1 d . . .
H4 H 0.106(3) 0.178(2) 0.045(2) 0.037(7) Uiso 1 1 d . . .
H9 H 0.243(3) 0.354(2) 0.265(2) 0.041(8) Uiso 1 1 d . . .
H5 H -0.151(3) 0.100(2) 0.035(2) 0.043(8) Uiso 1 1 d . . .
H12 H 0.090(3) 0.345(3) 0.392(2) 0.044(8) Uiso 1 1 d . . .
H6 H -0.180(3) -0.034(3) 0.142(2) 0.046(8) Uiso 1 1 d . . .
H10 H -0.013(3) 0.329(3) 0.183(2) 0.048(8) Uiso 1 1 d . . .
H7 H -0.065(3) 0.126(3) 0.364(3) 0.063(9) Uiso 1 1 d . . .
H3 H 0.302(3) 0.115(2) 0.162(2) 0.037(7) Uiso 1 1 d . . .
H8 H 0.314(3) 0.240(3) 0.380(2) 0.053(9) Uiso 1 1 d . . .
H11 H -0.176(3) 0.218(2) 0.241(2) 0.046(8) Uiso 1 1 d . . .

loop_
_atom_site_aniso_label
_atom_site_aniso_U_11
_atom_site_aniso_U_22
_atom_site_aniso_U_33
_atom_site_aniso_U_23
_atom_site_aniso_U_13
_atom_site_aniso_U_12
C1 0.0359(16) 0.0389(16) 0.0300(15) 0.0161(13) 0.0105(12) 0.0020(13)
C2 0.0309(15) 0.0403(16) 0.0285(14) 0.0157(13) 0.0060(12) 0.0071(12)
C11 0.0471(19) 0.054(2) 0.0443(18) 0.0256(16) 0.0116(15) 0.0177(15)
C12 0.078(3) 0.056(2) 0.069(2) 0.033(2) 0.027(2) 0.031(2)
C13 0.084(3) 0.043(2) 0.071(2) 0.0276(19) 0.023(2) 0.0090(19)
C14 0.053(2) 0.052(2) 0.0451(18) 0.0295(16) 0.0127(15) 0.0028(16)
C21 0.053(3) 0.121(4) 0.075(3) 0.055(3) 0.008(2) 0.007(2)
C22 0.073(4) 0.274(10) 0.197(7) 0.187(8) -0.009(4) 0.022(5)
C23 0.109(5) 0.178(6) 0.130(5) 0.123(5) -0.020(4) -0.019(4)
C24 0.086(3) 0.113(4) 0.069(3) 0.062(3) 0.004(2) -0.010(3)
C31 0.078(4) 0.332(11) 0.065(3) 0.066(5) 0.025(3) -0.035(5)
C32 0.163(8) 0.313(13) 0.217(10) 0.187(10) 0.117(8) 0.045(8)
C33 0.098(5) 0.162(6) 0.188(8) 0.091(6) 0.043(5) -0.013(4)
C34 0.084(4) 0.200(6) 0.072(3) 0.053(4) -0.008(3) -0.064(4)
C41 0.125(4) 0.098(4) 0.075(3) 0.044(3) 0.018(3) -0.001(3)
C42 0.188(9) 0.290(13) 0.127(6) 0.032(7) 0.087(7) -0.052(9)
C43 0.119(6) 0.239(11) 0.215(10) 0.114(9) 0.076(7) 0.030(7)
C44 0.097(4) 0.141(5) 0.123(5) 0.079(4) 0.011(4) -0.027(4)
C51 0.220(9) 0.413(15) 0.469(17) 0.403(16) 0.263(11) 0.243(11)
C52 0.161(7) 0.186(7) 0.200(7) 0.144(7) 0.094(6) 0.111(6)
C53 0.151(6) 0.161(6) 0.200(7) 0.122(6) 0.108(6) 0.093(5)
C54 0.144(5) 0.127(4) 0.108(4) 0.078(4) 0.083(4) 0.085(4)
C61 0.129(5) 0.060(3) 0.102(4) -0.006(3) -0.003(3) 0.033(3)
C62 0.079(3) 0.069(3) 0.070(3) 0.000(2) 0.020(2) -0.003(2)
C63 0.071(3) 0.086(3) 0.058(2) 0.026(2) 0.010(2) -0.012(2)
C64 0.076(3) 0.068(3) 0.068(3) 0.018(2) 0.001(2) 0.017(2)
O1 0.0490(15) 0.0886(18) 0.0473(13) 0.0441(13) 0.0052(11) 0.0047(12)
O2 0.0504(17) 0.196(4) 0.0423(15) 0.0410(19) 0.0037(12) -0.0407(19)
O3 0.081(2) 0.0666(17) 0.0729(19) 0.0336(15) 0.0108(15) 0.0014(14)
O4 0.0710(18) 0.0613(16) 0.091(2) 0.0331(15) 0.0268(16) 0.0235(14)
O5 0.0800(19) 0.0514(15) 0.0587(16) 0.0026(13) -0.0047(14) 0.0172(13)
B3 0.0298(18) 0.0412(19) 0.0289(17) 0.0135(15) 0.0084(14) 0.0044(14)
B4 0.040(2) 0.0344(18) 0.0276(17) 0.0137(15) 0.0095(14) 0.0026(14)
B5 0.0333(19) 0.0412(19) 0.0264(17) 0.0124(15) 0.0043(14) 0.0089(15)
B6 0.0321(18) 0.042(2) 0.0291(17) 0.0125(15) 0.0094(14) 0.0011(15)
B8 0.0304(18) 0.0425(19) 0.0278(17) 0.0133(15) 0.0018(15) 0.0010(15)
B9 0.043(2) 0.0351(19) 0.0308(18) 0.0116(15) 0.0068(15) -0.0012(16)
B10 0.049(2) 0.0350(19) 0.0319(18) 0.0134(16) 0.0094(16) 0.0132(16)
B11 0.038(2) 0.048(2) 0.0318(18) 0.0111(16) 0.0101(15) 0.0128(17)
B7 0.0362(19) 0.052(2) 0.0273(17) 0.0160(16) 0.0114(15) 0.0057(16)
B12 0.044(2) 0.0382(19) 0.0267(17) 0.0087(15) 0.0086(15) 0.0090(16)
Li3 0.055(3) 0.069(4) 0.031(3) 0.027(3) 0.006(2) 0.005(3)
Li1 0.039(3) 0.039(3) 0.030(2) 0.013(2) 0.009(2) 0.006(2)
Li2 0.039(3) 0.064(3) 0.036(3) 0.018(3) 0.012(2) 0.000(2)
Li4 0.062(4) 0.050(3) 0.062(4) 0.009(3) 0.003(3) 0.010(3)

loop_
_geom_bond_atom_site_label_1
_geom_bond_atom_site_label_2
_geom_bond_distance
_geom_bond_site_symmetry_2
_geom_bond_publ_flag
C1 C14 1.532(4) . ?
C1 C2 1.579(4) . ?
C1 B7 1.611(5) . ?
C1 B6 1.633(4) . ?
C1 Li3 2.171(6) . ?
C1 Li1 2.302(5) . ?
C2 C11 1.525(4) . ?
C2 B8 1.610(4) . ?
C2 B3 1.636(4) . ?
C2 Li3 2.180(6) . ?
C2 Li1 2.303(5) . ?
C11 C12 1.517(5) . ?
C11 Li3 2.772(6) . ?
C12 C13 1.525(5) . ?
C13 C14 1.510(5) . ?
C14 Li3 2.760(6) . ?
C21 O1 1.421(5) . ?
C21 C22 1.458(7) . ?
C22 C23 1.389(8) . ?
C23 C24 1.455(6) . ?
C24 O1 1.427(4) . ?
C31 C32 1.407(11) . ?
C31 O2 1.421(6) . ?
C32 C33 1.443(10) . ?
C33 C34 1.442(8) . ?
C34 O2 1.392(5) . ?
C41 O3 1.422(5) . ?
C41 C42 1.442(9) . ?
C42 C43 1.444(11) . ?
C43 C44 1.426(9) . ?
C44 O3 1.410(6) . ?
C51 O4 1.331(7) . ?
C51 C52 1.382(8) . ?
C52 C53 1.456(8) . ?
C53 C54 1.454(7) . ?
C54 O4 1.424(5) . ?
C61 O5 1.427(5) . ?
C61 C62 1.472(7) . ?
C62 C63 1.482(7) . ?
C63 C64 1.501(5) . ?
C64 O5 1.412(5) . ?
O1 Li3 1.912(5) . ?
O2 Li2 1.958(5) . ?
O3 Li4 2.112(8) . ?
O4 Li4 1.996(7) . ?
O5 Li4 1.981(6) . ?
B3 B4 1.743(5) . ?
B3 B9 1.790(5) . ?
B3 B8 1.793(4) . ?
B3 Li1 2.253(6) . ?
B3 Li2 2.425(6) 2 ?
B4 B10 1.772(5) . ?
B4 B5 1.775(5) . ?
B4 B9 1.782(4) . ?
B4 Li1 2.338(6) . ?
B4 Li2 2.483(6) 2 ?
B4 Li1 2.488(5) 2 ?
B5 B6 1.750(5) . ?
B5 B10 1.759(5) . ?
B5 B11 1.796(4) . ?
B5 Li1 2.348(6) . ?
B5 Li2 2.469(6) . ?
B5 Li1 2.480(5) 2 ?
B6 B7 1.785(4) . ?
B6 B11 1.795(5) . ?
B6 Li1 2.259(6) . ?
B6 Li2 2.418(6) . ?
B8 B9 1.721(5) . ?
B8 B12 1.876(5) . ?
B8 Li3 2.143(6) . ?
B9 B10 1.750(5) . ?
B9 B12 1.855(5) . ?
B9 Li4 2.591(7) . ?
B10 B11 1.759(5) . ?
B10 B12 1.880(5) . ?
B10 Li4 2.525(7) . ?
B11 B7 1.717(5) . ?
B11 B12 1.870(5) . ?
B7 B12 1.880(5) . ?
B7 Li3 2.137(6) . ?
B12 Li3 2.638(6) . ?
Li1 B5 2.480(5) 2 ?
Li1 B4 2.488(5) 2 ?
Li1 Li1 2.768(9) 2 ?
Li1 Li2 2.953(7) 2 ?
Li1 Li2 2.974(7) . ?
Li2 B3 2.425(6) 2 ?
Li2 B4 2.483(6) 2 ?
Li2 Li1 2.953(7) 2 ?
